data_4033358
loop_
_publ_author_name
'Kyle T. Hufziger'
'Fathima Shazna Thowfeik'
'David J. Charboneau'
'Ismael Nieto'
'William G. Dougherty'
'W. Scott Kassel'
'Timothy J. Dudley'
'Edward J. Merino'
'Elizabeth T. Papish'
'Jared J. Paul'

_publ_section_title
;
 Ruthenium Dihydroxybipyridine Complexes are Tumor Activated Prodrugs Due
 to Low pH and Blue Light Induced Ligand Release
;
_journal_name_full 'Journal of Inorganic Biochemistry'
_journal_page_first 103
_journal_page_last 111
_journal_paper_doi 10.1016/j.jinorgbio.2013.10.008
_journal_volume 130
_journal_year 2014
_chemical_formula_sum 'C79.5 H90.5 F24 N12.5 O8 P4 Ru2'
_chemical_formula_weight 2131.16
_space_group_IT_number 2
_symmetry_cell_setting triclinic
_symmetry_space_group_name_Hall '-P 1'
_symmetry_space_group_name_H-M 'P -1'
_atom_sites_solution_hydrogens geom
_atom_sites_solution_primary direct
_atom_sites_solution_secondary difmap
_cell_angle_alpha 107.424(4)
_cell_angle_beta 100.597(4)
_cell_angle_gamma 105.364(4)
_cell_formula_units_Z 2
_cell_length_a 15.6613(14)
_cell_length_b 16.8213(16)
_cell_length_c 19.0713(17)
_cell_measurement_reflns_used 9949
_cell_measurement_temperature 110(2)
_cell_measurement_theta_max 30.67
_cell_measurement_theta_min 2.58
_cell_volume 4429.1(7)
_computing_cell_refinement 'Bruker SAINT'
_computing_data_collection 'Bruker APEX2'
_computing_data_reduction 'Bruker SAINT'
_computing_molecular_graphics 'Bruker SHELXTL'
_computing_publication_material 'Bruker SHELXTL'
_computing_structure_refinement 'SHELXL-97 (Sheldrick, 2008)'
_computing_structure_solution 'SHELXS-97 (Sheldrick, 2008)'
_diffrn_ambient_temperature 110(2)
_diffrn_measured_fraction_theta_full 0.995
_diffrn_measured_fraction_theta_max 0.995
_diffrn_measurement_device_type 'Bruker APEX-II CCD'
_diffrn_measurement_method '\f and \w scans'
_diffrn_radiation_monochromator graphite
_diffrn_radiation_source 'fine-focus sealed tube'
_diffrn_radiation_type MoK\a
_diffrn_radiation_wavelength 0.71073
_diffrn_reflns_av_R_equivalents 0.0534
_diffrn_reflns_av_sigmaI/netI 0.0900
_diffrn_reflns_limit_h_max 24
_diffrn_reflns_limit_h_min -23
_diffrn_reflns_limit_k_max 25
_diffrn_reflns_limit_k_min -25
_diffrn_reflns_limit_l_max 29
_diffrn_reflns_limit_l_min -29
_diffrn_reflns_number 94387
_diffrn_reflns_theta_full 33.19
_diffrn_reflns_theta_max 33.19
_diffrn_reflns_theta_min 1.41
_exptl_absorpt_coefficient_mu 0.525
_exptl_absorpt_correction_T_max 0.9592
_exptl_absorpt_correction_T_min 0.9349
_exptl_absorpt_correction_type multi-scan
_exptl_absorpt_process_details SADABS
_exptl_crystal_colour red
_exptl_crystal_density_diffrn 1.598
_exptl_crystal_density_method 'not measured'
_exptl_crystal_description block
_exptl_crystal_F_000 2166
_exptl_crystal_size_max 0.13
_exptl_crystal_size_mid 0.12
_exptl_crystal_size_min 0.08
_refine_diff_density_max 1.694
_refine_diff_density_min -1.147
_refine_diff_density_rms 0.117
_refine_ls_extinction_method none
_refine_ls_goodness_of_fit_ref 1.019
_refine_ls_hydrogen_treatment mixed
_refine_ls_matrix_type full
_refine_ls_number_parameters 1303
_refine_ls_number_reflns 33738
_refine_ls_number_restraints 282
_refine_ls_restrained_S_all 1.019
_refine_ls_R_factor_all 0.1111
_refine_ls_R_factor_gt 0.0551
_refine_ls_shift/su_max 0.002
_refine_ls_shift/su_mean 0.000
_refine_ls_structure_factor_coef Fsqd
_refine_ls_weighting_details 'calc w=1/[\s^2^(Fo^2^)+(0.0640P)^2^+0.7680P] where P=(Fo^2^+2Fc^2^)/3'
_refine_ls_weighting_scheme calc
_refine_ls_wR_factor_gt 0.1231
_refine_ls_wR_factor_ref 0.1482
_reflns_number_gt 20396
_reflns_number_total 33738
_reflns_threshold_expression >2sigma(I)
_cod_data_source_file J-Inorg-Biochem-2014-130-1031.cif
_cod_data_source_block paul017
_cod_depositor_comments
;
The following automatic conversions were performed:

'_symmetry_cell_setting' value 'Triclinic' changed to 'triclinic'
according to the built-in table from CIF Core dictionary named
'cif_core.dic' version 2.4.1 from 2010-06-29.

Automatic conversion script
Id: cif_fix_values 5376 2017-05-30 11:51:03Z andrius 
;
_cod_original_sg_symbol_H-M P-1
_cod_original_formula_sum 'C79.50 H90.50 F24 N12.50 O8 P4 Ru2'
_cod_database_code 4033358

loop_
_symmetry_equiv_pos_as_xyz
'x, y, z'
'-x, -y, -z'

loop_
_atom_site_label
_atom_site_type_symbol
_atom_site_fract_x
_atom_site_fract_y
_atom_site_fract_z
_atom_site_U_iso_or_equiv
_atom_site_adp_type
_atom_site_occupancy
_atom_site_symmetry_multiplicity
_atom_site_calc_flag
_atom_site_refinement_flags
_atom_site_disorder_assembly
_atom_site_disorder_group
Ru1 Ru -0.240531(14) 0.755426(14) 0.856571(11) 0.01652(5) Uani 1 1 d . . .
Ru2 Ru 0.763773(13) 0.739889(14) 0.361971(11) 0.01544(5) Uani 1 1 d . . .
N1 N -0.27490(15) 0.87054(15) 0.87577(12) 0.0194(4) Uani 1 1 d . . .
N2 N -0.12763(14) 0.85004(15) 0.94726(12) 0.0187(4) Uani 1 1 d . . .
N3 N -0.17157(14) 0.77266(15) 0.77799(12) 0.0185(4) Uani 1 1 d . . .
N4 N -0.19396(14) 0.65051(15) 0.83689(12) 0.0195(4) Uani 1 1 d . . .
N5 N -0.31539(15) 0.72834(15) 0.93031(12) 0.0191(4) Uani 1 1 d . . .
N6 N -0.36547(14) 0.66937(14) 0.78093(12) 0.0181(4) Uani 1 1 d . . .
N7 N 0.88123(14) 0.83149(14) 0.45030(11) 0.0170(4) Uani 1 1 d . . .
N8 N 0.73078(14) 0.85669(14) 0.38875(12) 0.0170(4) Uani 1 1 d . . .
N9 N 0.68939(14) 0.71428(14) 0.43656(12) 0.0172(4) Uani 1 1 d . . .
N10 N 0.63801(14) 0.65605(14) 0.28682(11) 0.0165(4) Uani 1 1 d . . .
N11 N 0.82830(14) 0.75564(15) 0.28027(12) 0.0181(4) Uani 1 1 d . . .
N12 N 0.80476(14) 0.63172(15) 0.33692(12) 0.0181(4) Uani 1 1 d . . .
O1 O -0.38186(14) 0.82008(13) 0.76115(11) 0.0279(5) Uani 1 1 d . . .
H1 H -0.4127(16) 0.8315(6) 0.7402(11) 0.042 Uiso 1 1 calc R . .
O2 O -0.02957(13) 0.77324(14) 0.93243(11) 0.0294(5) Uani 1 1 d . . .
H2 H 0.016(2) 0.77126(17) 0.9531(10) 0.044 Uiso 1 1 calc R . .
O3 O 0.96997(14) 0.74565(14) 0.43054(11) 0.0307(5) Uani 1 1 d . . .
H3 H 1.016(2) 0.7422(2) 0.4480(9) 0.046 Uiso 1 1 calc R . .
O4 O 0.60753(13) 0.80686(13) 0.28467(10) 0.0251(5) Uani 1 1 d . . .
H4 H 0.5719(18) 0.8169(5) 0.2700(8) 0.038 Uiso 1 1 calc R . .
P1 P 0.28955(5) 0.52058(5) 0.44930(4) 0.02658(16) Uani 1 1 d . . .
F1 F 0.39006(12) 0.51876(12) 0.48185(10) 0.0349(4) Uani 1 1 d . . .
F2 F 0.30982(14) 0.51165(15) 0.36799(10) 0.0460(5) Uani 1 1 d . . .
F3 F 0.33132(14) 0.62558(13) 0.47588(12) 0.0422(5) Uani 1 1 d . . .
F4 F 0.27116(14) 0.53145(15) 0.53023(11) 0.0485(5) Uani 1 1 d . . .
F5 F 0.24918(15) 0.41545(14) 0.42231(14) 0.0590(6) Uani 1 1 d . . .
F6 F 0.18904(13) 0.52175(17) 0.41637(12) 0.0553(6) Uani 1 1 d . . .
P2 P 0.21595(5) 0.95679(6) 0.76646(4) 0.02781(17) Uani 1 1 d . . .
F7 F 0.11563(12) 0.96414(13) 0.76239(10) 0.0370(4) Uani 1 1 d . . .
F8 F 0.21706(15) 0.99003(18) 0.69572(14) 0.0640(7) Uani 1 1 d . . .
F9 F 0.17077(15) 0.85794(14) 0.70740(13) 0.0567(6) Uani 1 1 d . . .
F10 F 0.21457(19) 0.92545(19) 0.83620(13) 0.0712(8) Uani 1 1 d . . .
F11 F 0.26005(15) 1.05715(15) 0.82420(15) 0.0740(8) Uani 1 1 d . . .
F12 F 0.31610(13) 0.95062(16) 0.76970(12) 0.0531(6) Uani 1 1 d . . .
P3 P 0.29050(6) 0.52747(6) 0.96964(5) 0.03144(18) Uani 1 1 d . . .
F13 F 0.39410(14) 0.52672(15) 0.99451(13) 0.0574(6) Uani 1 1 d . . .
F14 F 0.29196(16) 0.49509(18) 0.88380(12) 0.0674(8) Uani 1 1 d . . .
F15 F 0.33230(14) 0.62749(13) 0.97785(13) 0.0465(5) Uani 1 1 d . . .
F16 F 0.29132(19) 0.5613(2) 1.05696(13) 0.0870(10) Uani 1 1 d . . .
F17 F 0.24988(18) 0.42822(15) 0.96431(17) 0.0837(9) Uani 1 1 d . . .
F18 F 0.18845(14) 0.52735(15) 0.94275(14) 0.0563(6) Uani 1 1 d . . .
P4 P 0.18224(7) 0.90375(8) 0.27400(5) 0.0485(3) Uani 1 1 d . . .
F19 F 0.25585(16) 0.89188(17) 0.33751(14) 0.0697(8) Uani 1 1 d . . .
F20 F 0.21418(16) 1.00608(15) 0.32692(13) 0.0570(6) Uani 1 1 d . . .
F21 F 0.10806(16) 0.87900(16) 0.31840(12) 0.0594(6) Uani 1 1 d . . .
F22 F 0.14989(17) 0.80046(18) 0.22277(14) 0.0815(9) Uani 1 1 d . . .
F23 F 0.2592(2) 0.9221(2) 0.23334(16) 0.0958(11) Uani 1 1 d . . .
F24 F 0.1086(2) 0.9138(2) 0.21361(17) 0.1038(11) Uani 1 1 d . . .
C1 C -0.34001(19) 0.88546(19) 0.82985(15) 0.0230(6) Uani 1 1 d . . .
C2 C -0.3607(2) 0.9629(2) 0.85122(17) 0.0321(7) Uani 1 1 d . . .
H2A H -0.4079 0.9708 0.8177 0.039 Uiso 1 1 calc R . .
C3 C -0.3117(2) 1.0281(2) 0.92175(18) 0.0391(8) Uani 1 1 d . . .
H3A H -0.3256 1.0812 0.9378 0.047 Uiso 1 1 calc R . .
C4 C -0.2421(2) 1.0159(2) 0.96920(17) 0.0335(7) Uani 1 1 d . . .
H4A H -0.2067 1.0609 1.0176 0.040 Uiso 1 1 calc R . .
C5 C -0.22519(19) 0.93725(18) 0.94487(15) 0.0217(5) Uani 1 1 d . . .
C6 C -0.14603(18) 0.92254(18) 0.98730(15) 0.0202(5) Uani 1 1 d . . .
C7 C -0.0914(2) 0.97978(19) 1.06007(15) 0.0254(6) Uani 1 1 d . . .
H7A H -0.1067 1.0289 1.0873 0.030 Uiso 1 1 calc R . .
C8 C -0.01384(19) 0.96371(19) 1.09230(15) 0.0257(6) Uani 1 1 d . . .
H8A H 0.0229 1.0002 1.1433 0.031 Uiso 1 1 calc R . .
C9 C 0.00979(19) 0.89550(19) 1.05087(15) 0.0242(6) Uani 1 1 d . . .
H9A H 0.0644 0.8859 1.0716 0.029 Uiso 1 1 calc R . .
C10 C -0.04808(18) 0.84003(18) 0.97726(15) 0.0211(5) Uani 1 1 d . . .
C11 C -0.16008(18) 0.83996(18) 0.75233(14) 0.0212(5) Uani 1 1 d . . .
H11A H -0.1903 0.8814 0.7682 0.025 Uiso 1 1 calc R . .
C12 C -0.10616(19) 0.8514(2) 0.70385(15) 0.0250(6) Uani 1 1 d . . .
H12A H -0.0992 0.9000 0.6872 0.030 Uiso 1 1 calc R . .
C13 C -0.0625(2) 0.7911(2) 0.67992(17) 0.0301(7) Uani 1 1 d . . .
H13A H -0.0243 0.7981 0.6473 0.036 Uiso 1 1 calc R . .
C14 C -0.0754(2) 0.7204(2) 0.70423(16) 0.0271(6) Uani 1 1 d . . .
H14A H -0.0471 0.6775 0.6875 0.033 Uiso 1 1 calc R . .
C15 C -0.12996(18) 0.71239(18) 0.75333(15) 0.0213(5) Uani 1 1 d . . .
C16 C -0.14486(18) 0.64193(19) 0.78482(15) 0.0217(5) Uani 1 1 d . . .
C17 C -0.1098(2) 0.5738(2) 0.76683(18) 0.0305(7) Uani 1 1 d . . .
H17A H -0.0774 0.5677 0.7291 0.037 Uiso 1 1 calc R . .
C18 C -0.1220(2) 0.5144(2) 0.8039(2) 0.0375(8) Uani 1 1 d . . .
H18A H -0.0974 0.4676 0.7926 0.045 Uiso 1 1 calc R . .
C19 C -0.1705(2) 0.5240(2) 0.8577(2) 0.0350(7) Uani 1 1 d . . .
H19A H -0.1792 0.4842 0.8842 0.042 Uiso 1 1 calc R . .
C20 C -0.20592(19) 0.59155(19) 0.87237(17) 0.0260(6) Uani 1 1 d . . .
H20A H -0.2401 0.5971 0.9088 0.031 Uiso 1 1 calc R . .
C21 C -0.28411(19) 0.75354(19) 1.00714(15) 0.0231(6) Uani 1 1 d . . .
H21A H -0.2198 0.7838 1.0312 0.028 Uiso 1 1 calc R . .
C22 C -0.3409(2) 0.7375(2) 1.05255(16) 0.0275(6) Uani 1 1 d . . .
H22A H -0.3162 0.7577 1.1066 0.033 Uiso 1 1 calc R . .
C23 C -0.4341(2) 0.6918(2) 1.01806(17) 0.0283(6) Uani 1 1 d . . .
H23A H -0.4745 0.6796 1.0480 0.034 Uiso 1 1 calc R . .
C24 C -0.4678(2) 0.66397(19) 0.93924(16) 0.0254(6) Uani 1 1 d . . .
H24A H -0.5318 0.6322 0.9144 0.031 Uiso 1 1 calc R . .
C25 C -0.40756(17) 0.68289(17) 0.89671(15) 0.0193(5) Uani 1 1 d . . .
C26 C -0.43592(17) 0.65245(17) 0.81249(15) 0.0196(5) Uani 1 1 d . . .
C27 C -0.52654(19) 0.60803(19) 0.76685(16) 0.0255(6) Uani 1 1 d . . .
H27A H -0.5757 0.5995 0.7895 0.031 Uiso 1 1 calc R . .
C28 C -0.54448(19) 0.57613(19) 0.68762(16) 0.0258(6) Uani 1 1 d . . .
H28A H -0.6062 0.5470 0.6555 0.031 Uiso 1 1 calc R . .
C29 C -0.47177(19) 0.58716(18) 0.65621(15) 0.0237(6) Uani 1 1 d . . .
H29A H -0.4822 0.5623 0.6023 0.028 Uiso 1 1 calc R . .
C30 C -0.38350(19) 0.63490(18) 0.70432(14) 0.0214(5) Uani 1 1 d . . .
H30A H -0.3336 0.6437 0.6825 0.026 Uiso 1 1 calc R . .
C31 C 0.96154(17) 0.81917(19) 0.47482(15) 0.0206(5) Uani 1 1 d . . .
C32 C 1.02901(18) 0.87831(19) 0.54244(15) 0.0238(6) Uani 1 1 d . . .
H32A H 1.0844 0.8673 0.5587 0.029 Uiso 1 1 calc R . .
C33 C 1.01476(19) 0.95225(19) 0.58508(15) 0.0247(6) Uani 1 1 d . . .
H33A H 1.0591 0.9922 0.6322 0.030 Uiso 1 1 calc R . .
C34 C 0.93470(18) 0.96841(18) 0.55882(15) 0.0219(5) Uani 1 1 d . . .
H34A H 0.9243 1.0203 0.5869 0.026 Uiso 1 1 calc R . .
C35 C 0.87027(17) 0.90775(18) 0.49111(14) 0.0181(5) Uani 1 1 d . . .
C36 C 0.78561(17) 0.92193(17) 0.45743(14) 0.0181(5) Uani 1 1 d . . .
C37 C 0.76506(19) 0.99618(19) 0.49150(16) 0.0257(6) Uani 1 1 d . . .
H37A H 0.8040 1.0396 0.5396 0.031 Uiso 1 1 calc R . .
C38 C 0.6860(2) 1.0063(2) 0.45402(17) 0.0294(7) Uani 1 1 d . . .
H38A H 0.6696 1.0565 0.4766 0.035 Uiso 1 1 calc R . .
C39 C 0.63201(19) 0.94353(19) 0.38442(16) 0.0257(6) Uani 1 1 d . . .
H39A H 0.5783 0.9501 0.3578 0.031 Uiso 1 1 calc R . .
C40 C 0.65652(17) 0.86989(18) 0.35295(15) 0.0199(5) Uani 1 1 d . . .
C41 C 0.71953(19) 0.74500(19) 0.51360(15) 0.0224(6) Uani 1 1 d . . .
H41A H 0.7841 0.7726 0.5377 0.027 Uiso 1 1 calc R . .
C42 C 0.6616(2) 0.7384(2) 0.55919(16) 0.0256(6) Uani 1 1 d . . .
H42A H 0.6858 0.7628 0.6135 0.031 Uiso 1 1 calc R . .
C43 C 0.56760(19) 0.6959(2) 0.52534(16) 0.0255(6) Uani 1 1 d . . .
H43A H 0.5262 0.6908 0.5558 0.031 Uiso 1 1 calc R . .
C44 C 0.53513(19) 0.66086(19) 0.44606(16) 0.0236(6) Uani 1 1 d . . .
H44A H 0.4710 0.6303 0.4215 0.028 Uiso 1 1 calc R . .
C45 C 0.59617(17) 0.67039(17) 0.40266(14) 0.0180(5) Uani 1 1 d . . .
C46 C 0.56859(17) 0.63670(17) 0.31877(15) 0.0182(5) Uani 1 1 d . . .
C47 C 0.47827(18) 0.58838(18) 0.27354(16) 0.0234(6) Uani 1 1 d . . .
H47A H 0.4301 0.5760 0.2967 0.028 Uiso 1 1 calc R . .
C48 C 0.45882(19) 0.55826(19) 0.19417(16) 0.0246(6) Uani 1 1 d . . .
H48A H 0.3971 0.5269 0.1625 0.029 Uiso 1 1 calc R . .
C49 C 0.53089(19) 0.57461(18) 0.16205(15) 0.0233(6) Uani 1 1 d . . .
H49A H 0.5198 0.5522 0.1080 0.028 Uiso 1 1 calc R . .
C50 C 0.61904(18) 0.62394(18) 0.20987(15) 0.0210(5) Uani 1 1 d . . .
H50A H 0.6683 0.6357 0.1877 0.025 Uiso 1 1 calc R . .
C51 C 0.83823(18) 0.82361(18) 0.25533(15) 0.0210(5) Uani 1 1 d . . .
H51A H 0.8139 0.8685 0.2764 0.025 Uiso 1 1 calc R . .
C52 C 0.88280(19) 0.8300(2) 0.19997(16) 0.0258(6) Uani 1 1 d . . .
H52A H 0.8895 0.8789 0.1837 0.031 Uiso 1 1 calc R . .
C53 C 0.9174(2) 0.7648(2) 0.16859(17) 0.0286(6) Uani 1 1 d . . .
H53A H 0.9484 0.7683 0.1306 0.034 Uiso 1 1 calc R . .
C54 C 0.90644(19) 0.6944(2) 0.19306(16) 0.0260(6) Uani 1 1 d . . .
H54A H 0.9291 0.6484 0.1714 0.031 Uiso 1 1 calc R . .
C55 C 0.86216(17) 0.69085(18) 0.24953(15) 0.0197(5) Uani 1 1 d . . .
C56 C 0.84765(18) 0.62039(18) 0.28052(15) 0.0202(5) Uani 1 1 d . . .
C57 C 0.8767(2) 0.5482(2) 0.25667(17) 0.0288(6) Uani 1 1 d . . .
H57A H 0.9051 0.5407 0.2164 0.035 Uiso 1 1 calc R . .
C58 C 0.8638(2) 0.4876(2) 0.29218(19) 0.0357(8) Uani 1 1 d . . .
H58A H 0.8838 0.4381 0.2769 0.043 Uiso 1 1 calc R . .
C59 C 0.8215(2) 0.4993(2) 0.3502(2) 0.0349(7) Uani 1 1 d . . .
H59A H 0.8123 0.4583 0.3755 0.042 Uiso 1 1 calc R . .
C60 C 0.79304(19) 0.57141(19) 0.37056(16) 0.0249(6) Uani 1 1 d . . .
H60A H 0.7637 0.5790 0.4103 0.030 Uiso 1 1 calc R . .
O5 O 0.43861(13) 0.81185(14) 0.24324(12) 0.0305(5) Uani 1 1 d . . .
C61 C 0.4811(3) 0.8577(3) 0.1437(2) 0.0504(10) Uani 1 1 d . . .
H61A H 0.4602 0.8497 0.0896 0.076 Uiso 1 1 calc R . .
H61B H 0.5365 0.8412 0.1526 0.076 Uiso 1 1 calc R . .
H61C H 0.4957 0.9199 0.1758 0.076 Uiso 1 1 calc R . .
C62 C 0.4065(2) 0.8002(3) 0.16372(19) 0.0448(9) Uani 1 1 d . . .
H62A H 0.3503 0.8167 0.1550 0.054 Uiso 1 1 calc R . .
H62B H 0.3906 0.7374 0.1308 0.054 Uiso 1 1 calc R . .
C63 C 0.3708(2) 0.7573(2) 0.2661(2) 0.0369(8) Uani 1 1 d . . .
H63A H 0.3609 0.6940 0.2388 0.044 Uiso 1 1 calc R . .
H63B H 0.3113 0.7672 0.2530 0.044 Uiso 1 1 calc R . .
C64 C 0.4048(3) 0.7810(3) 0.3509(2) 0.0505(10) Uani 1 1 d . . .
H64A H 0.3606 0.7420 0.3670 0.076 Uiso 1 1 calc R . .
H64B H 0.4107 0.8428 0.3776 0.076 Uiso 1 1 calc R . .
H64C H 0.4651 0.7739 0.3637 0.076 Uiso 1 1 calc R . .
O6 O 0.1120(5) 0.7060(5) 0.4769(4) 0.0525(15) Uani 0.620(8) 1 d PDU A 1
C65 C 0.1372(15) 0.6956(9) 0.3529(8) 0.085(4) Uani 0.620(8) 1 d PDU A 1
H65A H 0.1835 0.7062 0.3254 0.127 Uiso 0.620(8) 1 calc PR A 1
H65B H 0.0917 0.7234 0.3408 0.127 Uiso 0.620(8) 1 calc PR A 1
H65C H 0.1060 0.6317 0.3372 0.127 Uiso 0.620(8) 1 calc PR A 1
C66 C 0.1838(10) 0.7348(11) 0.4378(7) 0.053(2) Uani 0.620(8) 1 d PDU A 1
H66A H 0.2085 0.8003 0.4555 0.064 Uiso 0.620(8) 1 calc PR A 1
H66B H 0.2357 0.7134 0.4499 0.064 Uiso 0.620(8) 1 calc PR A 1
C67 C 0.1070(5) 0.6496(5) 0.5046(4) 0.0582(16) Uani 0.620(8) 1 d PDU A 1
H67A H 0.1704 0.6587 0.5333 0.070 Uiso 0.620(8) 1 calc PR A 1
H67B H 0.0848 0.5915 0.4619 0.070 Uiso 0.620(8) 1 calc PR A 1
C68 C 0.0490(8) 0.6438(9) 0.5553(6) 0.074(3) Uani 0.620(8) 1 d PDU A 1
H68A H 0.0437 0.5899 0.5667 0.111 Uiso 0.620(8) 1 calc PR A 1
H68B H -0.0125 0.6418 0.5305 0.111 Uiso 0.620(8) 1 calc PR A 1
H68C H 0.0767 0.6958 0.6032 0.111 Uiso 0.620(8) 1 calc PR A 1
O6' O 0.1303(9) 0.7331(7) 0.4862(7) 0.0439(19) Uani 0.380(8) 1 d PDU A 2
C65' C 0.138(2) 0.6721(12) 0.3525(11) 0.051(3) Uani 0.380(8) 1 d PDU A 2
H65D H 0.1764 0.6817 0.3184 0.077 Uiso 0.380(8) 1 calc PR A 2
H65E H 0.0769 0.6733 0.3315 0.077 Uiso 0.380(8) 1 calc PR A 2
H65F H 0.1325 0.6144 0.3568 0.077 Uiso 0.380(8) 1 calc PR A 2
C66' C 0.1824(17) 0.7427(18) 0.4291(10) 0.049(3) Uani 0.380(8) 1 d PDU A 2
H66C H 0.1883 0.8008 0.4242 0.059 Uiso 0.380(8) 1 calc PR A 2
H66D H 0.2454 0.7428 0.4488 0.059 Uiso 0.380(8) 1 calc PR A 2
C67' C 0.1567(8) 0.7097(8) 0.5408(6) 0.056(2) Uani 0.380(8) 1 d PDU A 2
H67C H 0.1991 0.7632 0.5848 0.067 Uiso 0.380(8) 1 calc PR A 2
H67D H 0.1926 0.6705 0.5250 0.067 Uiso 0.380(8) 1 calc PR A 2
C68' C 0.0835(12) 0.6638(12) 0.5667(10) 0.054(3) Uani 0.380(8) 1 d PDU A 2
H68D H 0.1031 0.6838 0.6228 0.081 Uiso 0.380(8) 1 calc PR A 2
H68E H 0.0707 0.5998 0.5445 0.081 Uiso 0.380(8) 1 calc PR A 2
H68F H 0.0274 0.6769 0.5502 0.081 Uiso 0.380(8) 1 calc PR A 2
O7 O 0.50521(15) 0.85103(16) 0.66222(12) 0.0374(5) Uani 1 1 d . . .
C69 C 0.5283(3) 0.9119(3) 0.5621(2) 0.0588(12) Uani 1 1 d . . .
H69A H 0.5627 0.9649 0.5545 0.088 Uiso 1 1 calc R . .
H69B H 0.4619 0.9003 0.5439 0.088 Uiso 1 1 calc R . .
H69C H 0.5432 0.8610 0.5333 0.088 Uiso 1 1 calc R . .
C70 C 0.5545(3) 0.9264(3) 0.6458(2) 0.0482(9) Uani 1 1 d . . .
H70A H 0.6217 0.9385 0.6639 0.058 Uiso 1 1 calc R . .
H70B H 0.5415 0.9793 0.6748 0.058 Uiso 1 1 calc R . .
C71 C 0.4126(3) 0.8412(3) 0.6575(3) 0.0556(11) Uani 1 1 d . . .
H71A H 0.3781 0.8285 0.6042 0.067 Uiso 1 1 calc R . .
H71B H 0.4084 0.8969 0.6910 0.067 Uiso 1 1 calc R . .
C72 C 0.3708(3) 0.7662(3) 0.6823(2) 0.0531(10) Uani 1 1 d . . .
H72A H 0.3056 0.7587 0.6780 0.080 Uiso 1 1 calc R . .
H72B H 0.4040 0.7799 0.7356 0.080 Uiso 1 1 calc R . .
H72C H 0.3757 0.7114 0.6493 0.080 Uiso 1 1 calc R . .
O8 O 0.1268(11) 0.7521(12) 0.9790(8) 0.0391(13) Uani 0.634(7) 1 d PDU B 1
C73 C 0.1494(5) 0.7440(4) 0.8569(4) 0.0526(18) Uani 0.634(7) 1 d PDU B 1
H73A H 0.1549 0.7041 0.8099 0.079 Uiso 0.634(7) 1 calc PR B 1
H73B H 0.2015 0.7999 0.8768 0.079 Uiso 0.634(7) 1 calc PR B 1
H73C H 0.0914 0.7557 0.8457 0.079 Uiso 0.634(7) 1 calc PR B 1
C74 C 0.1502(9) 0.7020(9) 0.9153(6) 0.053(2) Uani 0.634(7) 1 d PDU B 1
H74A H 0.1052 0.6408 0.8921 0.064 Uiso 0.634(7) 1 calc PR B 1
H74B H 0.2124 0.6989 0.9329 0.064 Uiso 0.634(7) 1 calc PR B 1
C75 C 0.1370(8) 0.7208(11) 1.0412(7) 0.051(2) Uani 0.634(7) 1 d PDU B 1
H75A H 0.1425 0.7684 1.0891 0.061 Uiso 0.634(7) 1 calc PR B 1
H75B H 0.1946 0.7064 1.0481 0.061 Uiso 0.634(7) 1 calc PR B 1
C76 C 0.0559(10) 0.6393(10) 1.0273(8) 0.059(3) Uani 0.634(7) 1 d PDU B 1
H76A H 0.0637 0.6220 1.0721 0.088 Uiso 0.634(7) 1 calc PR B 1
H76B H 0.0531 0.5905 0.9821 0.088 Uiso 0.634(7) 1 calc PR B 1
H76C H -0.0015 0.6525 1.0185 0.088 Uiso 0.634(7) 1 calc PR B 1
O8' O 0.131(2) 0.753(2) 0.9710(15) 0.047(2) Uani 0.366(7) 1 d PDU B 2
C73' C 0.2398(7) 0.7482(7) 0.8989(6) 0.052(3) Uani 0.366(7) 1 d PDU B 2
H73D H 0.2466 0.7202 0.8482 0.078 Uiso 0.366(7) 1 calc PR B 2
H73E H 0.2828 0.7394 0.9378 0.078 Uiso 0.366(7) 1 calc PR B 2
H73F H 0.2536 0.8119 0.9102 0.078 Uiso 0.366(7) 1 calc PR B 2
C74' C 0.1435(13) 0.7077(16) 0.8997(10) 0.051(3) Uani 0.366(7) 1 d PDU B 2
H74C H 0.0996 0.7110 0.8570 0.062 Uiso 0.366(7) 1 calc PR B 2
H74D H 0.1310 0.6445 0.8924 0.062 Uiso 0.366(7) 1 calc PR B 2
C75' C 0.1559(14) 0.7293(18) 1.0347(12) 0.045(3) Uani 0.366(7) 1 d PDU B 2
H75C H 0.1762 0.7826 1.0821 0.053 Uiso 0.366(7) 1 calc PR B 2
H75D H 0.2093 0.7089 1.0312 0.053 Uiso 0.366(7) 1 calc PR B 2
C76' C 0.0791(16) 0.6570(16) 1.0412(13) 0.045(3) Uani 0.366(7) 1 d PDU B 2
H76D H 0.0955 0.6549 1.0926 0.067 Uiso 0.366(7) 1 calc PR B 2
H76E H 0.0709 0.5997 1.0028 0.067 Uiso 0.366(7) 1 calc PR B 2
H76F H 0.0214 0.6698 1.0326 0.067 Uiso 0.366(7) 1 calc PR B 2
C77 C 0.4783(4) 0.8548(3) 0.9223(3) 0.043(4) Uani 0.50 1 d PG C -1
H77 H 0.4665 0.7954 0.8903 0.052 Uiso 0.50 1 calc PR C -1
C78 C 0.4230(3) 0.9014(3) 0.9019(3) 0.0405(16) Uani 0.50 1 d PG C -1
H78 H 0.3735 0.8737 0.8559 0.049 Uiso 0.50 1 calc PR C -1
C79 C 0.4403(4) 0.9884(3) 0.9487(3) 0.039(2) Uani 0.50 1 d PG C -1
H79 H 0.4025 1.0202 0.9347 0.047 Uiso 0.50 1 calc PR C -1
C80 C 0.5128(4) 1.0289(3) 1.0160(3) 0.0401(17) Uani 0.50 1 d PG C -1
C81 C 0.5681(3) 0.9823(3) 1.0365(3) 0.0358(19) Uani 0.50 1 d PG C -1
H81 H 0.6177 1.0100 1.0825 0.043 Uiso 0.50 1 calc PR C -1
C82 C 0.5509(3) 0.8953(3) 0.9896(3) 0.0404(16) Uani 0.50 1 d PG C -1
H82 H 0.5887 0.8635 1.0036 0.048 Uiso 0.50 1 calc PR C -1
C83 C 0.5296(10) 1.1196(10) 1.0660(8) 0.052(3) Uani 0.50 1 d P C -1
N13 N 0.5449(9) 1.1902(6) 1.1040(6) 0.089(4) Uani 0.50 1 d P C -1

loop_
_atom_site_aniso_label
_atom_site_aniso_U_11
_atom_site_aniso_U_22
_atom_site_aniso_U_33
_atom_site_aniso_U_23
_atom_site_aniso_U_13
_atom_site_aniso_U_12
Ru1 0.01445(10) 0.01978(11) 0.01401(9) 0.00633(8) 0.00233(7) 0.00482(8)
Ru2 0.01280(9) 0.01952(11) 0.01398(9) 0.00659(8) 0.00248(7) 0.00593(8)
N1 0.0193(11) 0.0217(11) 0.0154(10) 0.0058(9) 0.0043(8) 0.0061(9)
N2 0.0161(10) 0.0216(11) 0.0155(10) 0.0064(9) 0.0028(8) 0.0034(9)
N3 0.0146(10) 0.0212(11) 0.0159(10) 0.0054(9) 0.0015(8) 0.0039(9)
N4 0.0161(10) 0.0226(11) 0.0180(10) 0.0086(9) 0.0019(8) 0.0042(9)
N5 0.0212(11) 0.0210(11) 0.0152(10) 0.0069(9) 0.0024(8) 0.0089(9)
N6 0.0185(10) 0.0181(11) 0.0174(10) 0.0072(9) 0.0025(8) 0.0067(9)
N7 0.0144(10) 0.0232(11) 0.0140(9) 0.0080(9) 0.0032(8) 0.0065(9)
N8 0.0138(10) 0.0200(11) 0.0172(10) 0.0072(9) 0.0031(8) 0.0065(8)
N9 0.0169(10) 0.0190(11) 0.0167(10) 0.0086(9) 0.0030(8) 0.0065(9)
N10 0.0149(10) 0.0193(11) 0.0146(9) 0.0060(8) 0.0016(8) 0.0067(8)
N11 0.0150(10) 0.0231(11) 0.0164(10) 0.0075(9) 0.0034(8) 0.0074(9)
N12 0.0169(10) 0.0213(11) 0.0182(10) 0.0095(9) 0.0046(8) 0.0075(9)
O1 0.0319(11) 0.0275(11) 0.0212(10) 0.0066(8) -0.0027(8) 0.0150(9)
O2 0.0197(10) 0.0359(12) 0.0249(10) 0.0026(9) -0.0029(8) 0.0136(9)
O3 0.0212(10) 0.0400(13) 0.0263(10) 0.0037(9) -0.0012(8) 0.0185(9)
O4 0.0226(10) 0.0273(11) 0.0223(10) 0.0064(8) -0.0029(8) 0.0132(8)
P1 0.0204(4) 0.0334(4) 0.0257(4) 0.0126(3) 0.0041(3) 0.0085(3)
F1 0.0256(9) 0.0401(11) 0.0366(10) 0.0128(8) 0.0002(7) 0.0150(8)
F2 0.0433(11) 0.0751(15) 0.0249(9) 0.0178(10) 0.0110(8) 0.0281(11)
F3 0.0495(12) 0.0352(11) 0.0563(13) 0.0221(10) 0.0270(10) 0.0227(10)
F4 0.0454(12) 0.0752(16) 0.0374(11) 0.0321(11) 0.0224(10) 0.0199(11)
F5 0.0468(13) 0.0341(12) 0.0742(17) 0.0113(11) 0.0049(12) -0.0021(10)
F6 0.0262(10) 0.0949(18) 0.0542(13) 0.0360(13) 0.0089(9) 0.0272(11)
P2 0.0259(4) 0.0323(4) 0.0227(4) 0.0071(3) 0.0022(3) 0.0125(3)
F7 0.0249(9) 0.0464(12) 0.0369(10) 0.0121(9) 0.0059(8) 0.0133(8)
F8 0.0521(14) 0.102(2) 0.0721(16) 0.0621(16) 0.0321(12) 0.0347(14)
F9 0.0486(13) 0.0373(12) 0.0602(15) -0.0081(10) 0.0088(11) 0.0113(10)
F10 0.0953(19) 0.120(2) 0.0515(14) 0.0590(16) 0.0396(14) 0.0759(18)
F11 0.0373(12) 0.0471(14) 0.0908(19) -0.0182(13) -0.0101(12) 0.0101(11)
F12 0.0331(11) 0.0756(16) 0.0481(13) 0.0112(12) 0.0068(9) 0.0309(11)
P3 0.0322(4) 0.0301(4) 0.0251(4) 0.0078(3) 0.0001(3) 0.0081(4)
F13 0.0349(11) 0.0583(14) 0.0671(15) 0.0261(12) -0.0128(10) 0.0126(11)
F14 0.0625(15) 0.100(2) 0.0275(11) -0.0048(12) 0.0045(10) 0.0467(15)
F15 0.0432(12) 0.0356(11) 0.0639(14) 0.0207(10) 0.0190(10) 0.0134(9)
F16 0.086(2) 0.109(2) 0.0346(13) 0.0218(14) 0.0260(13) -0.0156(17)
F17 0.0682(17) 0.0389(14) 0.115(2) 0.0340(15) -0.0214(15) -0.0018(12)
F18 0.0337(11) 0.0514(14) 0.0774(17) 0.0131(12) 0.0137(11) 0.0182(10)
P4 0.0413(5) 0.0666(7) 0.0250(4) 0.0016(4) 0.0020(4) 0.0213(5)
F19 0.0601(15) 0.0808(18) 0.0584(15) 0.0089(13) -0.0055(12) 0.0433(14)
F20 0.0558(14) 0.0544(14) 0.0562(14) 0.0130(12) 0.0039(11) 0.0281(12)
F21 0.0631(15) 0.0625(15) 0.0417(13) 0.0026(11) 0.0193(11) 0.0204(12)
F22 0.0674(17) 0.0816(19) 0.0541(15) -0.0244(13) 0.0210(13) 0.0146(14)
F23 0.081(2) 0.100(2) 0.0635(18) 0.0011(16) 0.0297(16) -0.0088(17)
F24 0.086(2) 0.111(3) 0.087(2) 0.0551(19) -0.0368(16) 0.0111(18)
C1 0.0239(13) 0.0266(14) 0.0213(13) 0.0109(11) 0.0068(10) 0.0104(12)
C2 0.0376(17) 0.0399(18) 0.0248(14) 0.0121(13) 0.0069(13) 0.0234(15)
C3 0.055(2) 0.0378(19) 0.0294(16) 0.0076(14) 0.0107(15) 0.0298(17)
C4 0.0425(18) 0.0305(17) 0.0245(14) 0.0050(13) 0.0036(13) 0.0178(15)
C5 0.0258(14) 0.0224(13) 0.0173(12) 0.0073(10) 0.0069(10) 0.0083(11)
C6 0.0209(13) 0.0223(13) 0.0173(12) 0.0088(10) 0.0066(10) 0.0048(11)
C7 0.0314(15) 0.0243(14) 0.0153(12) 0.0048(11) 0.0057(11) 0.0052(12)
C8 0.0267(14) 0.0264(15) 0.0171(12) 0.0078(11) 0.0019(11) 0.0015(12)
C9 0.0206(13) 0.0279(15) 0.0210(13) 0.0118(11) 0.0003(10) 0.0040(11)
C10 0.0158(12) 0.0245(14) 0.0208(12) 0.0086(11) 0.0040(10) 0.0039(11)
C11 0.0214(13) 0.0219(13) 0.0174(12) 0.0075(10) 0.0034(10) 0.0040(11)
C12 0.0241(14) 0.0288(15) 0.0179(12) 0.0078(11) 0.0060(10) 0.0033(12)
C13 0.0262(15) 0.0392(18) 0.0231(14) 0.0104(13) 0.0105(12) 0.0072(13)
C14 0.0294(15) 0.0321(16) 0.0243(14) 0.0104(12) 0.0136(12) 0.0133(13)
C15 0.0172(12) 0.0242(14) 0.0181(12) 0.0052(11) 0.0025(10) 0.0048(11)
C16 0.0184(12) 0.0255(14) 0.0202(12) 0.0077(11) 0.0045(10) 0.0071(11)
C17 0.0275(15) 0.0331(17) 0.0332(16) 0.0109(14) 0.0114(13) 0.0132(13)
C18 0.0401(19) 0.0347(18) 0.050(2) 0.0193(16) 0.0181(16) 0.0237(16)
C19 0.0316(17) 0.0329(17) 0.051(2) 0.0239(16) 0.0150(15) 0.0150(14)
C20 0.0231(14) 0.0285(15) 0.0296(15) 0.0141(12) 0.0067(11) 0.0103(12)
C21 0.0236(13) 0.0268(14) 0.0178(12) 0.0097(11) 0.0046(10) 0.0063(11)
C22 0.0318(16) 0.0317(16) 0.0198(13) 0.0120(12) 0.0091(11) 0.0079(13)
C23 0.0300(15) 0.0294(16) 0.0258(14) 0.0100(12) 0.0136(12) 0.0069(13)
C24 0.0229(14) 0.0266(15) 0.0275(14) 0.0104(12) 0.0093(11) 0.0076(12)
C25 0.0186(12) 0.0199(13) 0.0199(12) 0.0073(10) 0.0060(10) 0.0071(10)
C26 0.0173(12) 0.0198(13) 0.0203(12) 0.0061(10) 0.0042(10) 0.0061(10)
C27 0.0181(13) 0.0266(15) 0.0284(14) 0.0095(12) 0.0040(11) 0.0048(11)
C28 0.0179(13) 0.0265(15) 0.0241(13) 0.0066(12) -0.0039(10) 0.0037(11)
C29 0.0242(14) 0.0241(14) 0.0179(12) 0.0062(11) -0.0009(10) 0.0069(11)
C30 0.0233(13) 0.0218(13) 0.0153(11) 0.0046(10) 0.0019(10) 0.0068(11)
C31 0.0166(12) 0.0283(14) 0.0184(12) 0.0102(11) 0.0050(10) 0.0083(11)
C32 0.0148(12) 0.0333(16) 0.0223(13) 0.0139(12) 0.0014(10) 0.0049(11)
C33 0.0218(13) 0.0279(15) 0.0191(12) 0.0104(11) 0.0001(10) 0.0021(11)
C34 0.0219(13) 0.0217(13) 0.0168(12) 0.0068(10) 0.0013(10) 0.0022(11)
C35 0.0146(11) 0.0226(13) 0.0165(11) 0.0094(10) 0.0038(9) 0.0033(10)
C36 0.0147(11) 0.0213(13) 0.0179(11) 0.0080(10) 0.0039(9) 0.0050(10)
C37 0.0253(14) 0.0246(14) 0.0227(13) 0.0037(11) 0.0031(11) 0.0098(12)
C38 0.0292(15) 0.0264(15) 0.0299(15) 0.0028(12) 0.0070(12) 0.0147(13)
C39 0.0216(13) 0.0272(15) 0.0287(14) 0.0099(12) 0.0036(11) 0.0118(12)
C40 0.0163(12) 0.0238(14) 0.0192(12) 0.0088(11) 0.0021(9) 0.0072(10)
C41 0.0211(13) 0.0273(14) 0.0185(12) 0.0096(11) 0.0043(10) 0.0073(11)
C42 0.0277(15) 0.0298(15) 0.0196(13) 0.0107(12) 0.0080(11) 0.0074(12)
C43 0.0244(14) 0.0338(16) 0.0245(14) 0.0143(12) 0.0133(11) 0.0113(12)
C44 0.0182(12) 0.0267(15) 0.0267(14) 0.0114(12) 0.0072(11) 0.0066(11)
C45 0.0160(12) 0.0192(12) 0.0203(12) 0.0090(10) 0.0037(9) 0.0073(10)
C46 0.0156(12) 0.0206(13) 0.0206(12) 0.0093(10) 0.0043(9) 0.0080(10)
C47 0.0159(12) 0.0255(14) 0.0261(14) 0.0097(11) 0.0026(10) 0.0049(11)
C48 0.0178(13) 0.0237(14) 0.0246(13) 0.0061(11) -0.0020(10) 0.0039(11)
C49 0.0244(14) 0.0217(14) 0.0184(12) 0.0043(11) -0.0002(10) 0.0075(11)
C50 0.0201(13) 0.0224(13) 0.0182(12) 0.0050(10) 0.0031(10) 0.0081(11)
C51 0.0207(13) 0.0219(13) 0.0202(12) 0.0084(11) 0.0040(10) 0.0072(11)
C52 0.0291(15) 0.0270(15) 0.0226(13) 0.0122(12) 0.0086(11) 0.0075(12)
C53 0.0289(15) 0.0323(16) 0.0267(14) 0.0125(13) 0.0132(12) 0.0083(13)
C54 0.0265(14) 0.0321(16) 0.0246(14) 0.0111(12) 0.0120(11) 0.0140(13)
C55 0.0163(12) 0.0231(13) 0.0185(12) 0.0068(10) 0.0037(9) 0.0064(10)
C56 0.0178(12) 0.0238(14) 0.0192(12) 0.0079(11) 0.0043(10) 0.0082(11)
C57 0.0332(16) 0.0324(16) 0.0279(15) 0.0115(13) 0.0140(13) 0.0184(14)
C58 0.0457(19) 0.0361(18) 0.0428(19) 0.0213(15) 0.0208(16) 0.0283(16)
C59 0.0434(19) 0.0337(18) 0.047(2) 0.0259(16) 0.0242(16) 0.0238(15)
C60 0.0246(14) 0.0304(15) 0.0271(14) 0.0172(12) 0.0103(11) 0.0114(12)
O5 0.0220(10) 0.0384(12) 0.0292(11) 0.0103(10) 0.0007(8) 0.0144(9)
C61 0.056(2) 0.070(3) 0.041(2) 0.030(2) 0.0146(18) 0.035(2)
C62 0.0352(19) 0.061(2) 0.0304(17) 0.0119(17) -0.0055(14) 0.0192(18)
C63 0.0221(15) 0.042(2) 0.050(2) 0.0212(17) 0.0069(14) 0.0137(14)
C64 0.043(2) 0.076(3) 0.052(2) 0.037(2) 0.0198(18) 0.032(2)
O6 0.029(3) 0.060(4) 0.067(3) 0.020(3) -0.005(2) 0.029(3)
C65 0.066(5) 0.077(9) 0.082(4) -0.005(6) 0.032(4) 0.011(7)
C66 0.024(3) 0.040(4) 0.086(4) 0.015(3) 0.005(3) 0.014(3)
C67 0.048(3) 0.057(4) 0.065(4) 0.016(3) 0.008(3) 0.024(3)
C68 0.118(8) 0.097(9) 0.040(5) 0.028(5) 0.032(5) 0.079(7)
O6' 0.041(4) 0.036(4) 0.053(3) 0.013(3) 0.008(3) 0.019(3)
C65' 0.051(6) 0.030(6) 0.066(5) 0.009(4) 0.025(5) 0.007(5)
C66' 0.027(4) 0.047(5) 0.065(4) 0.008(4) 0.012(4) 0.016(4)
C67' 0.049(4) 0.057(5) 0.057(4) 0.013(3) -0.004(3) 0.035(4)
C68' 0.080(8) 0.033(6) 0.043(6) 0.017(5) -0.003(5) 0.022(6)
O7 0.0371(13) 0.0436(14) 0.0327(12) 0.0137(11) 0.0019(10) 0.0213(11)
C69 0.073(3) 0.080(3) 0.053(2) 0.038(2) 0.026(2) 0.051(3)
C70 0.049(2) 0.055(2) 0.052(2) 0.031(2) 0.0142(18) 0.023(2)
C71 0.045(2) 0.069(3) 0.065(3) 0.030(2) 0.017(2) 0.033(2)
C72 0.049(2) 0.051(2) 0.063(3) 0.022(2) 0.019(2) 0.019(2)
O8 0.030(2) 0.054(2) 0.031(3) 0.005(2) 0.003(2) 0.026(2)
C73 0.066(4) 0.042(3) 0.052(3) 0.012(3) 0.033(3) 0.018(3)
C74 0.058(3) 0.062(4) 0.042(4) 0.010(3) 0.016(3) 0.032(3)
C75 0.046(5) 0.067(4) 0.033(3) 0.011(3) -0.001(3) 0.028(4)
C76 0.066(8) 0.067(7) 0.048(7) 0.023(6) 0.012(5) 0.029(5)
O8' 0.043(4) 0.059(4) 0.032(4) 0.007(3) 0.005(3) 0.021(4)
C73' 0.057(5) 0.053(6) 0.048(6) 0.016(5) 0.018(4) 0.024(5)
C74' 0.051(4) 0.060(5) 0.035(4) 0.000(4) 0.008(4) 0.028(4)
C75' 0.035(5) 0.061(5) 0.035(4) 0.007(4) 0.008(4) 0.026(4)
C76' 0.046(8) 0.050(8) 0.030(6) 0.002(5) 0.005(6) 0.022(6)
C77 0.035(5) 0.052(10) 0.051(9) 0.032(8) 0.008(6) 0.015(7)
C78 0.042(4) 0.052(5) 0.033(3) 0.018(3) 0.009(3) 0.024(4)
C79 0.047(5) 0.049(5) 0.041(4) 0.026(4) 0.017(4) 0.034(4)
C80 0.048(5) 0.050(5) 0.036(4) 0.020(4) 0.018(4) 0.028(4)
C81 0.034(4) 0.050(5) 0.038(4) 0.030(4) 0.010(3) 0.023(4)
C82 0.042(4) 0.051(4) 0.045(4) 0.028(4) 0.017(3) 0.027(4)
C83 0.067(7) 0.048(6) 0.042(5) 0.017(4) 0.006(5) 0.027(5)
N13 0.122(10) 0.065(7) 0.067(7) 0.017(5) -0.012(6) 0.045(7)

loop_
_atom_type_symbol
_atom_type_description
_atom_type_scat_dispersion_real
_atom_type_scat_dispersion_imag
_atom_type_scat_source
C C 0.0033 0.0016 'International Tables Vol C Tables 4.2.6.8 and 6.1.1.4'
H H 0.0000 0.0000 'International Tables Vol C Tables 4.2.6.8 and 6.1.1.4'
N N 0.0061 0.0033 'International Tables Vol C Tables 4.2.6.8 and 6.1.1.4'
O O 0.0106 0.0060 'International Tables Vol C Tables 4.2.6.8 and 6.1.1.4'
F F 0.0171 0.0103 'International Tables Vol C Tables 4.2.6.8 and 6.1.1.4'
P P 0.1023 0.0942 'International Tables Vol C Tables 4.2.6.8 and 6.1.1.4'
Ru Ru -1.2594 0.8363 'International Tables Vol C Tables 4.2.6.8 and 6.1.1.4'

loop_
_geom_angle_atom_site_label_1
_geom_angle_atom_site_label_2
_geom_angle_atom_site_label_3
_geom_angle
_geom_angle_site_symmetry_1
_geom_angle_site_symmetry_3
N4 Ru1 N3 78.91(9) . .
N4 Ru1 N6 87.71(8) . .
N3 Ru1 N6 97.99(8) . .
N4 Ru1 N5 98.40(9) . .
N3 Ru1 N5 175.71(8) . .
N6 Ru1 N5 78.48(9) . .
N4 Ru1 N1 173.93(9) . .
N3 Ru1 N1 96.25(9) . .
N6 Ru1 N1 96.64(8) . .
N5 Ru1 N1 86.64(9) . .
N4 Ru1 N2 98.95(9) . .
N3 Ru1 N2 91.39(8) . .
N6 Ru1 N2 169.41(8) . .
N5 Ru1 N2 92.34(8) . .
N1 Ru1 N2 77.37(9) . .
N12 Ru2 N10 86.02(8) . .
N12 Ru2 N11 78.77(9) . .
N10 Ru2 N11 96.25(8) . .
N12 Ru2 N9 99.39(9) . .
N10 Ru2 N9 78.75(8) . .
N11 Ru2 N9 174.82(8) . .
N12 Ru2 N7 99.44(8) . .
N10 Ru2 N7 171.42(8) . .
N11 Ru2 N7 91.33(8) . .
N9 Ru2 N7 93.76(8) . .
N12 Ru2 N8 176.10(8) . .
N10 Ru2 N8 97.27(8) . .
N11 Ru2 N8 98.73(9) . .
N9 Ru2 N8 83.36(8) . .
N7 Ru2 N8 77.54(8) . .
C1 N1 C5 117.4(2) . .
C1 N1 Ru1 128.10(18) . .
C5 N1 Ru1 114.50(17) . .
C10 N2 C6 117.8(2) . .
C10 N2 Ru1 127.32(18) . .
C6 N2 Ru1 113.72(17) . .
C11 N3 C15 118.1(2) . .
C11 N3 Ru1 125.94(18) . .
C15 N3 Ru1 115.86(18) . .
C20 N4 C16 118.4(2) . .
C20 N4 Ru1 125.57(19) . .
C16 N4 Ru1 116.04(18) . .
C21 N5 C25 117.3(2) . .
C21 N5 Ru1 127.45(18) . .
C25 N5 Ru1 115.15(17) . .
C30 N6 C26 118.8(2) . .
C30 N6 Ru1 125.62(18) . .
C26 N6 Ru1 115.37(17) . .
C31 N7 C35 117.6(2) . .
C31 N7 Ru2 127.15(18) . .
C35 N7 Ru2 114.90(16) . .
C40 N8 C36 117.0(2) . .
C40 N8 Ru2 127.94(18) . .
C36 N8 Ru2 114.36(16) . .
C41 N9 C45 117.5(2) . .
C41 N9 Ru2 127.45(18) . .
C45 N9 Ru2 114.50(16) . .
C50 N10 C46 118.9(2) . .
C50 N10 Ru2 125.32(18) . .
C46 N10 Ru2 115.67(16) . .
C51 N11 C55 119.1(2) . .
C51 N11 Ru2 125.08(18) . .
C55 N11 Ru2 115.81(18) . .
C60 N12 C56 117.8(2) . .
C60 N12 Ru2 126.14(18) . .
C56 N12 Ru2 116.06(18) . .
C1 O1 H1 109.5 . .
C10 O2 H2 109.5 . .
C31 O3 H3 109.5 . .
C40 O4 H4 109.5 . .
F4 P1 F6 89.90(12) . .
F4 P1 F3 89.61(12) . .
F6 P1 F3 90.65(12) . .
F4 P1 F5 90.96(13) . .
F6 P1 F5 90.05(13) . .
F3 P1 F5 179.10(13) . .
F4 P1 F1 90.30(11) . .
F6 P1 F1 179.61(15) . .
F3 P1 F1 89.68(11) . .
F5 P1 F1 89.62(11) . .
F4 P1 F2 178.78(14) . .
F6 P1 F2 90.54(11) . .
F3 P1 F2 89.25(12) . .
F5 P1 F2 90.18(13) . .
F1 P1 F2 89.26(10) . .
F10 P2 F9 91.42(15) . .
F10 P2 F11 89.93(16) . .
F9 P2 F11 178.42(15) . .
F10 P2 F12 90.24(13) . .
F9 P2 F12 90.15(12) . .
F11 P2 F12 90.66(12) . .
F10 P2 F7 90.70(12) . .
F9 P2 F7 90.18(11) . .
F11 P2 F7 88.99(11) . .
F12 P2 F7 178.99(14) . .
F10 P2 F8 179.22(14) . .
F9 P2 F8 89.21(14) . .
F11 P2 F8 89.43(16) . .
F12 P2 F8 90.21(12) . .
F7 P2 F8 88.84(11) . .
F14 P3 F15 90.62(14) . .
F14 P3 F18 89.77(13) . .
F15 P3 F18 91.16(12) . .
F14 P3 F17 91.08(17) . .
F15 P3 F17 178.15(15) . .
F18 P3 F17 89.58(14) . .
F14 P3 F16 178.79(15) . .
F15 P3 F16 88.74(14) . .
F18 P3 F16 91.27(15) . .
F17 P3 F16 89.55(17) . .
F14 P3 F13 88.66(13) . .
F15 P3 F13 88.83(12) . .
F18 P3 F13 178.43(14) . .
F17 P3 F13 90.48(13) . .
F16 P3 F13 90.30(15) . .
F24 P4 F23 93.95(19) . .
F24 P4 F20 91.90(16) . .
F23 P4 F20 91.94(15) . .
F24 P4 F21 90.79(17) . .
F23 P4 F21 174.50(18) . .
F20 P4 F21 90.69(13) . .
F24 P4 F22 89.00(17) . .
F23 P4 F22 89.14(15) . .
F20 P4 F22 178.54(16) . .
F21 P4 F22 88.15(14) . .
F24 P4 F19 178.16(19) . .
F23 P4 F19 87.83(17) . .
F20 P4 F19 88.51(13) . .
F21 P4 F19 87.42(14) . .
F22 P4 F19 90.56(16) . .
O1 C1 N1 114.4(2) . .
O1 C1 C2 122.8(3) . .
N1 C1 C2 122.8(3) . .
C3 C2 C1 118.9(3) . .
C3 C2 H2A 120.6 . .
C1 C2 H2A 120.6 . .
C2 C3 C4 119.7(3) . .
C2 C3 H3A 120.2 . .
C4 C3 H3A 120.2 . .
C5 C4 C3 118.7(3) . .
C5 C4 H4A 120.7 . .
C3 C4 H4A 120.7 . .
N1 C5 C4 122.6(3) . .
N1 C5 C6 114.8(2) . .
C4 C5 C6 122.3(3) . .
N2 C6 C7 122.4(3) . .
N2 C6 C5 114.4(2) . .
C7 C6 C5 123.1(3) . .
C6 C7 C8 118.4(3) . .
C6 C7 H7A 120.8 . .
C8 C7 H7A 120.8 . .
C9 C8 C7 120.1(3) . .
C9 C8 H8A 119.9 . .
C7 C8 H8A 119.9 . .
C8 C9 C10 118.8(3) . .
C8 C9 H9A 120.6 . .
C10 C9 H9A 120.6 . .
O2 C10 N2 115.1(2) . .
O2 C10 C9 122.8(2) . .
N2 C10 C9 122.1(3) . .
N3 C11 C12 122.8(3) . .
N3 C11 H11A 118.6 . .
C12 C11 H11A 118.6 . .
C11 C12 C13 119.1(3) . .
C11 C12 H12A 120.5 . .
C13 C12 H12A 120.5 . .
C14 C13 C12 118.9(3) . .
C14 C13 H13A 120.6 . .
C12 C13 H13A 120.6 . .
C13 C14 C15 119.6(3) . .
C13 C14 H14A 120.2 . .
C15 C14 H14A 120.2 . .
N3 C15 C14 121.5(3) . .
N3 C15 C16 114.6(2) . .
C14 C15 C16 123.8(3) . .
N4 C16 C17 121.3(3) . .
N4 C16 C15 114.5(2) . .
C17 C16 C15 124.2(3) . .
C16 C17 C18 119.7(3) . .
C16 C17 H17A 120.2 . .
C18 C17 H17A 120.2 . .
C17 C18 C19 119.0(3) . .
C17 C18 H18A 120.5 . .
C19 C18 H18A 120.5 . .
C20 C19 C18 119.3(3) . .
C20 C19 H19A 120.3 . .
C18 C19 H19A 120.3 . .
N4 C20 C19 122.3(3) . .
N4 C20 H20A 118.8 . .
C19 C20 H20A 118.8 . .
N5 C21 C22 123.3(3) . .
N5 C21 H21A 118.3 . .
C22 C21 H21A 118.3 . .
C23 C22 C21 118.9(3) . .
C23 C22 H22A 120.5 . .
C21 C22 H22A 120.5 . .
C22 C23 C24 119.0(3) . .
C22 C23 H23A 120.5 . .
C24 C23 H23A 120.5 . .
C23 C24 C25 119.5(3) . .
C23 C24 H24A 120.3 . .
C25 C24 H24A 120.3 . .
N5 C25 C24 121.9(2) . .
N5 C25 C26 114.5(2) . .
C24 C25 C26 123.5(2) . .
N6 C26 C27 121.0(2) . .
N6 C26 C25 114.7(2) . .
C27 C26 C25 124.2(2) . .
C26 C27 C28 119.2(3) . .
C26 C27 H27A 120.4 . .
C28 C27 H27A 120.4 . .
C29 C28 C27 119.3(2) . .
C29 C28 H28A 120.4 . .
C27 C28 H28A 120.4 . .
C28 C29 C30 118.9(3) . .
C28 C29 H29A 120.6 . .
C30 C29 H29A 120.6 . .
N6 C30 C29 122.5(3) . .
N6 C30 H30A 118.8 . .
C29 C30 H30A 118.8 . .
O3 C31 N7 114.8(2) . .
O3 C31 C32 123.0(2) . .
N7 C31 C32 122.2(3) . .
C33 C32 C31 119.3(3) . .
C33 C32 H32A 120.3 . .
C31 C32 H32A 120.3 . .
C32 C33 C34 119.3(3) . .
C32 C33 H33A 120.4 . .
C34 C33 H33A 120.4 . .
C35 C34 C33 118.9(3) . .
C35 C34 H34A 120.5 . .
C33 C34 H34A 120.5 . .
N7 C35 C34 122.4(2) . .
N7 C35 C36 115.3(2) . .
C34 C35 C36 122.4(2) . .
N8 C36 C37 123.0(2) . .
N8 C36 C35 114.8(2) . .
C37 C36 C35 122.2(2) . .
C36 C37 C38 118.5(3) . .
C36 C37 H37A 120.8 . .
C38 C37 H37A 120.8 . .
C39 C38 C37 119.5(3) . .
C39 C38 H38A 120.2 . .
C37 C38 H38A 120.2 . .
C38 C39 C40 119.3(3) . .
C38 C39 H39A 120.4 . .
C40 C39 H39A 120.4 . .
O4 C40 N8 115.1(2) . .
O4 C40 C39 122.2(2) . .
N8 C40 C39 122.7(2) . .
N9 C41 C42 123.3(3) . .
N9 C41 H41A 118.4 . .
C42 C41 H41A 118.4 . .
C41 C42 C43 119.4(3) . .
C41 C42 H42A 120.3 . .
C43 C42 H42A 120.3 . .
C42 C43 C44 118.5(3) . .
C42 C43 H43A 120.8 . .
C44 C43 H43A 120.8 . .
C45 C44 C43 120.0(3) . .
C45 C44 H44A 120.0 . .
C43 C44 H44A 120.0 . .
N9 C45 C44 121.4(2) . .
N9 C45 C46 114.5(2) . .
C44 C45 C46 124.1(2) . .
N10 C46 C47 121.1(2) . .
N10 C46 C45 115.3(2) . .
C47 C46 C45 123.6(2) . .
C48 C47 C46 119.5(3) . .
C48 C47 H47A 120.2 . .
C46 C47 H47A 120.2 . .
C49 C48 C47 118.9(2) . .
C49 C48 H48A 120.5 . .
C47 C48 H48A 120.5 . .
C50 C49 C48 118.9(3) . .
C50 C49 H49A 120.6 . .
C48 C49 H49A 120.6 . .
N10 C50 C49 122.5(3) . .
N10 C50 H50A 118.7 . .
C49 C50 H50A 118.7 . .
N11 C51 C52 121.9(3) . .
N11 C51 H51A 119.1 . .
C52 C51 H51A 119.1 . .
C53 C52 C51 119.5(3) . .
C53 C52 H52A 120.3 . .
C51 C52 H52A 120.3 . .
C52 C53 C54 119.0(3) . .
C52 C53 H53A 120.5 . .
C54 C53 H53A 120.5 . .
C53 C54 C55 119.9(3) . .
C53 C54 H54A 120.1 . .
C55 C54 H54A 120.1 . .
N11 C55 C54 120.7(3) . .
N11 C55 C56 114.7(2) . .
C54 C55 C56 124.7(2) . .
N12 C56 C57 121.7(3) . .
N12 C56 C55 114.6(2) . .
C57 C56 C55 123.6(2) . .
C58 C57 C56 119.1(3) . .
C58 C57 H57A 120.5 . .
C56 C57 H57A 120.5 . .
C57 C58 C59 119.5(3) . .
C57 C58 H58A 120.2 . .
C59 C58 H58A 120.2 . .
C60 C59 C58 118.7(3) . .
C60 C59 H59A 120.6 . .
C58 C59 H59A 120.6 . .
N12 C60 C59 123.1(3) . .
N12 C60 H60A 118.4 . .
C59 C60 H60A 118.4 . .
C63 O5 C62 111.9(2) . .
C62 C61 H61A 109.5 . .
C62 C61 H61B 109.5 . .
H61A C61 H61B 109.5 . .
C62 C61 H61C 109.5 . .
H61A C61 H61C 109.5 . .
H61B C61 H61C 109.5 . .
O5 C62 C61 108.9(3) . .
O5 C62 H62A 109.9 . .
C61 C62 H62A 109.9 . .
O5 C62 H62B 109.9 . .
C61 C62 H62B 109.9 . .
H62A C62 H62B 108.3 . .
O5 C63 C64 108.5(3) . .
O5 C63 H63A 110.0 . .
C64 C63 H63A 110.0 . .
O5 C63 H63B 110.0 . .
C64 C63 H63B 110.0 . .
H63A C63 H63B 108.4 . .
C63 C64 H64A 109.5 . .
C63 C64 H64B 109.5 . .
H64A C64 H64B 109.5 . .
C63 C64 H64C 109.5 . .
H64A C64 H64C 109.5 . .
H64B C64 H64C 109.5 . .
C67 O6 C66 125.3(9) . .
C65 C66 O6 107.3(11) . .
C65 C66 H66A 110.2 . .
O6 C66 H66A 110.2 . .
C65 C66 H66B 110.2 . .
O6 C66 H66B 110.2 . .
H66A C66 H66B 108.5 . .
O6 C67 C68 118.6(8) . .
O6 C67 H67A 107.7 . .
C68 C67 H67A 107.7 . .
O6 C67 H67B 107.7 . .
C68 C67 H67B 107.7 . .
H67A C67 H67B 107.1 . .
C67' O6' C66' 123.8(15) . .
C66' C65' H65D 109.5 . .
C66' C65' H65E 109.5 . .
H65D C65' H65E 109.5 . .
C66' C65' H65F 109.5 . .
H65D C65' H65F 109.5 . .
H65E C65' H65F 109.5 . .
C65' C66' O6' 113.6(16) . .
C65' C66' H66C 108.8 . .
O6' C66' H66C 108.8 . .
C65' C66' H66D 108.8 . .
O6' C66' H66D 108.8 . .
H66C C66' H66D 107.7 . .
O6' C67' C68' 115.5(11) . .
O6' C67' H67C 108.4 . .
C68' C67' H67C 108.4 . .
O6' C67' H67D 108.4 . .
C68' C67' H67D 108.4 . .
H67C C67' H67D 107.5 . .
C67' C68' H68D 109.5 . .
C67' C68' H68E 109.5 . .
H68D C68' H68E 109.5 . .
C67' C68' H68F 109.5 . .
H68D C68' H68F 109.5 . .
H68E C68' H68F 109.5 . .
C71 O7 C70 114.2(3) . .
C70 C69 H69A 109.5 . .
C70 C69 H69B 109.5 . .
H69A C69 H69B 109.5 . .
C70 C69 H69C 109.5 . .
H69A C69 H69C 109.5 . .
H69B C69 H69C 109.5 . .
O7 C70 C69 112.9(3) . .
O7 C70 H70A 109.0 . .
C69 C70 H70A 109.0 . .
O7 C70 H70B 109.0 . .
C69 C70 H70B 109.0 . .
H70A C70 H70B 107.8 . .
O7 C71 C72 109.6(3) . .
O7 C71 H71A 109.8 . .
C72 C71 H71A 109.8 . .
O7 C71 H71B 109.8 . .
C72 C71 H71B 109.8 . .
H71A C71 H71B 108.2 . .
C71 C72 H72A 109.5 . .
C71 C72 H72B 109.5 . .
H72A C72 H72B 109.5 . .
C71 C72 H72C 109.5 . .
H72A C72 H72C 109.5 . .
H72B C72 H72C 109.5 . .
C74 O8 C75 112.7(8) . .
O8 C74 C73 110.1(10) . .
O8 C74 H74A 109.6 . .
C73 C74 H74A 109.6 . .
O8 C74 H74B 109.6 . .
C73 C74 H74B 109.6 . .
H74A C74 H74B 108.1 . .
O8 C75 C76 112.0(9) . .
O8 C75 H75A 109.2 . .
C76 C75 H75A 109.2 . .
O8 C75 H75B 109.2 . .
C76 C75 H75B 109.2 . .
H75A C75 H75B 107.9 . .
C75' O8' C74' 119.3(16) . .
C74' C73' H73D 109.5 . .
C74' C73' H73E 109.5 . .
H73D C73' H73E 109.5 . .
C74' C73' H73F 109.5 . .
H73D C73' H73F 109.5 . .
H73E C73' H73F 109.5 . .
O8' C74' C73' 110.0(16) . .
O8' C74' H74C 109.7 . .
C73' C74' H74C 109.7 . .
O8' C74' H74D 109.7 . .
C73' C74' H74D 109.7 . .
H74C C74' H74D 108.2 . .
O8' C75' C76' 114.2(15) . .
O8' C75' H75C 108.7 . .
C76' C75' H75C 108.7 . .
O8' C75' H75D 108.7 . .
C76' C75' H75D 108.7 . .
H75C C75' H75D 107.6 . .
C75' C76' H76D 109.5 . .
C75' C76' H76E 109.5 . .
H76D C76' H76E 109.5 . .
C75' C76' H76F 109.5 . .
H76D C76' H76F 109.5 . .
H76E C76' H76F 109.5 . .
C78 C77 C82 120.0 . .
C78 C77 H77 120.0 . .
C82 C77 H77 120.0 . .
C77 C78 C79 120.0 . .
C77 C78 H78 120.0 . .
C79 C78 H78 120.0 . .
C78 C79 C80 120.0 . .
C78 C79 H79 120.0 . .
C80 C79 H79 120.0 . .
C79 C80 C81 120.0 . .
C79 C80 C83 119.9(6) . .
C81 C80 C83 120.0(7) . .
C82 C81 C80 120.0 . .
C82 C81 H81 120.0 . .
C80 C81 H81 120.0 . .
C81 C82 C77 120.0 . .
C81 C82 H82 120.0 . .
C77 C82 H82 120.0 . .
N13 C83 C80 178(2) . .

loop_
_geom_bond_atom_site_label_1
_geom_bond_atom_site_label_2
_geom_bond_distance
_geom_bond_site_symmetry_2
Ru1 N4 2.043(2) .
Ru1 N3 2.046(2) .
Ru1 N6 2.053(2) .
Ru1 N5 2.066(2) .
Ru1 N1 2.091(2) .
Ru1 N2 2.094(2) .
Ru2 N12 2.040(2) .
Ru2 N10 2.050(2) .
Ru2 N11 2.050(2) .
Ru2 N9 2.068(2) .
Ru2 N7 2.098(2) .
Ru2 N8 2.103(2) .
N1 C1 1.345(3) .
N1 C5 1.370(3) .
N2 C10 1.347(3) .
N2 C6 1.365(3) .
N3 C11 1.345(3) .
N3 C15 1.360(3) .
N4 C20 1.352(4) .
N4 C16 1.361(3) .
N5 C21 1.349(3) .
N5 C25 1.364(3) .
N6 C30 1.343(3) .
N6 C26 1.357(3) .
N7 C31 1.350(3) .
N7 C35 1.360(3) .
N8 C40 1.343(3) .
N8 C36 1.372(3) .
N9 C41 1.345(3) .
N9 C45 1.375(3) .
N10 C50 1.347(3) .
N10 C46 1.354(3) .
N11 C51 1.348(3) .
N11 C55 1.360(3) .
N12 C60 1.345(3) .
N12 C56 1.362(3) .
O1 C1 1.340(3) .
O1 H1 0.6737 .
O2 C10 1.329(3) .
O2 H2 0.7660 .
O3 C31 1.327(3) .
O3 H3 0.7631 .
O4 C40 1.335(3) .
O4 H4 0.6624 .
P1 F4 1.588(2) .
P1 F6 1.591(2) .
P1 F3 1.592(2) .
P1 F5 1.592(2) .
P1 F1 1.5942(18) .
P1 F2 1.611(2) .
P2 F10 1.572(2) .
P2 F9 1.580(2) .
P2 F11 1.590(2) .
P2 F12 1.590(2) .
P2 F7 1.5980(19) .
P2 F8 1.609(2) .
P3 F14 1.570(2) .
P3 F15 1.583(2) .
P3 F18 1.585(2) .
P3 F17 1.586(2) .
P3 F16 1.587(2) .
P3 F13 1.609(2) .
P4 F24 1.554(3) .
P4 F23 1.562(3) .
P4 F20 1.597(2) .
P4 F21 1.599(3) .
P4 F22 1.602(3) .
P4 F19 1.609(2) .
C1 C2 1.387(4) .
C2 C3 1.375(4) .
C2 H2A 0.9500 .
C3 C4 1.384(4) .
C3 H3A 0.9500 .
C4 C5 1.378(4) .
C4 H4A 0.9500 .
C5 C6 1.472(4) .
C6 C7 1.382(4) .
C7 C8 1.388(4) .
C7 H7A 0.9500 .
C8 C9 1.366(4) .
C8 H8A 0.9500 .
C9 C10 1.401(4) .
C9 H9A 0.9500 .
C11 C12 1.383(4) .
C11 H11A 0.9500 .
C12 C13 1.382(4) .
C12 H12A 0.9500 .
C13 C14 1.381(4) .
C13 H13A 0.9500 .
C14 C15 1.391(4) .
C14 H14A 0.9500 .
C15 C16 1.467(4) .
C16 C17 1.378(4) .
C17 C18 1.381(5) .
C17 H17A 0.9500 .
C18 C19 1.380(5) .
C18 H18A 0.9500 .
C19 C20 1.371(4) .
C19 H19A 0.9500 .
C20 H20A 0.9500 .
C21 C22 1.382(4) .
C21 H21A 0.9500 .
C22 C23 1.379(4) .
C22 H22A 0.9500 .
C23 C24 1.383(4) .
C23 H23A 0.9500 .
C24 C25 1.388(4) .
C24 H24A 0.9500 .
C25 C26 1.471(4) .
C26 C27 1.387(4) .
C27 C28 1.389(4) .
C27 H27A 0.9500 .
C28 C29 1.377(4) .
C28 H28A 0.9500 .
C29 C30 1.379(4) .
C29 H29A 0.9500 .
C30 H30A 0.9500 .
C31 C32 1.394(4) .
C32 C33 1.366(4) .
C32 H32A 0.9500 .
C33 C34 1.389(4) .
C33 H33A 0.9500 .
C34 C35 1.383(3) .
C34 H34A 0.9500 .
C35 C36 1.474(3) .
C36 C37 1.375(4) .
C37 C38 1.390(4) .
C37 H37A 0.9500 .
C38 C39 1.366(4) .
C38 H38A 0.9500 .
C39 C40 1.391(4) .
C39 H39A 0.9500 .
C41 C42 1.374(4) .
C41 H41A 0.9500 .
C42 C43 1.382(4) .
C42 H42A 0.9500 .
C43 C44 1.385(4) .
C43 H43A 0.9500 .
C44 C45 1.383(4) .
C44 H44A 0.9500 .
C45 C46 1.463(3) .
C46 C47 1.389(3) .
C47 C48 1.389(4) .
C47 H47A 0.9500 .
C48 C49 1.384(4) .
C48 H48A 0.9500 .
C49 C50 1.379(4) .
C49 H49A 0.9500 .
C50 H50A 0.9500 .
C51 C52 1.383(4) .
C51 H51A 0.9500 .
C52 C53 1.376(4) .
C52 H52A 0.9500 .
C53 C54 1.380(4) .
C53 H53A 0.9500 .
C54 C55 1.391(4) .
C54 H54A 0.9500 .
C55 C56 1.460(4) .
C56 C57 1.388(4) .
C57 C58 1.375(4) .
C57 H57A 0.9500 .
C58 C59 1.382(4) .
C58 H58A 0.9500 .
C59 C60 1.374(4) .
C59 H59A 0.9500 .
C60 H60A 0.9500 .
O5 C63 1.432(4) .
O5 C62 1.443(4) .
C61 C62 1.495(5) .
C61 H61A 0.9800 .
C61 H61B 0.9800 .
C61 H61C 0.9800 .
C62 H62A 0.9900 .
C62 H62B 0.9900 .
C63 C64 1.498(5) .
C63 H63A 0.9900 .
C63 H63B 0.9900 .
C64 H64A 0.9800 .
C64 H64B 0.9800 .
C64 H64C 0.9800 .
O6 C67 1.208(8) .
O6 C66 1.514(9) .
C65 C66 1.503(11) .
C65 H65A 0.9800 .
C65 H65B 0.9800 .
C65 H65C 0.9800 .
C66 H66A 0.9900 .
C66 H66B 0.9900 .
C67 C68 1.450(10) .
C67 H67A 0.9900 .
C67 H67B 0.9900 .
C68 H68A 0.9800 .
C68 H68B 0.9800 .
C68 H68C 0.9800 .
O6' C67' 1.259(12) .
O6' C66' 1.495(12) .
C65' C66' 1.476(15) .
C65' H65D 0.9800 .
C65' H65E 0.9800 .
C65' H65F 0.9800 .
C66' H66C 0.9900 .
C66' H66D 0.9900 .
C67' C68' 1.457(13) .
C67' H67C 0.9900 .
C67' H67D 0.9900 .
C68' H68D 0.9800 .
C68' H68E 0.9800 .
C68' H68F 0.9800 .
O7 C71 1.398(4) .
O7 C70 1.452(4) .
C69 C70 1.499(5) .
C69 H69A 0.9800 .
C69 H69B 0.9800 .
C69 H69C 0.9800 .
C70 H70A 0.9900 .
C70 H70B 0.9900 .
C71 C72 1.508(6) .
C71 H71A 0.9900 .
C71 H71B 0.9900 .
C72 H72A 0.9800 .
C72 H72B 0.9800 .
C72 H72C 0.9800 .
O8 C74 1.427(8) .
O8 C75 1.435(8) .
C73 C74 1.485(11) .
C73 H73A 0.9800 .
C73 H73B 0.9800 .
C73 H73C 0.9800 .
C74 H74A 0.9900 .
C74 H74B 0.9900 .
C75 C76 1.516(10) .
C75 H75A 0.9900 .
C75 H75B 0.9900 .
C76 H76A 0.9800 .
C76 H76B 0.9800 .
C76 H76C 0.9800 .
O8' C75' 1.415(13) .
O8' C74' 1.427(13) .
C73' C74' 1.487(17) .
C73' H73D 0.9800 .
C73' H73E 0.9800 .
C73' H73F 0.9800 .
C74' H74C 0.9900 .
C74' H74D 0.9900 .
C75' C76' 1.522(14) .
C75' H75C 0.9900 .
C75' H75D 0.9900 .
C76' H76D 0.9800 .
C76' H76E 0.9800 .
C76' H76F 0.9800 .
C77 C78 1.3900 .
C77 C82 1.3900 .
C77 H77 0.9500 .
C78 C79 1.3900 .
C78 H78 0.9500 .
C79 C80 1.3900 .
C79 H79 0.9500 .
C80 C81 1.3900 .
C80 C83 1.460(15) .
C81 C82 1.3900 .
C81 H81 0.9500 .
C82 H82 0.9500 .
C83 N13 1.124(16) .

loop_
_geom_hbond_atom_site_label_D
_geom_hbond_atom_site_label_H
_geom_hbond_atom_site_label_A
_geom_hbond_distance_DH
_geom_hbond_distance_HA
_geom_hbond_distance_DA
_geom_hbond_angle_DHA
_geom_hbond_site_symmetry_A
O1 H1 O7 0.67 1.95 2.609(3) 168.4 1_455
O2 H2 O8 0.77 1.85 2.601(14) 166.0 .
O2 H2 O8' 0.77 1.88 2.62(3) 161.3 .
O3 H3 O6 0.76 1.82 2.567(7) 166.4 1_655
O3 H3 O6' 0.76 1.87 2.629(14) 177.1 1_655
O4 H4 O5 0.66 2.03 2.649(3) 156.5 .
